data_2103137
loop_
_publ_author_name
'G\"orbitz, Carl Henrik'

_publ_section_title
;
b Turns, water cage formation and hydrogen bonding in the structures of
L-Valyl-L-phenylalanine
;
_journal_issue 3
_journal_name_full 'Acta Crystallographica, Section B'
_journal_page_first 512
_journal_page_last 518
_journal_paper_doi 10.1107/S010876810200277X
_journal_volume 58
_journal_year 2002
_chemical_formula_sum 'C14 H24 N2 O5'
_chemical_formula_weight 300.35
_chemical_name_systematic
;
 L-Val-L-Phe dihydrate
;
_space_group_IT_number 19
_symmetry_cell_setting orthorhombic
_symmetry_space_group_name_Hall 'P 2ac 2ab'
_symmetry_space_group_name_H-M 'P 21 21 21'
_atom_sites_solution_hydrogens geom
_atom_sites_solution_primary direct
_atom_sites_solution_secondary difmap
_audit_creation_method SHELXL-97
_cell_angle_alpha 90.00
_cell_angle_beta 90.00
_cell_angle_gamma 90.00
_cell_formula_units_Z 4
_cell_length_a 5.6595(4)
_cell_length_b 8.3306(6)
_cell_length_c 33.022(2)
_cell_measurement_reflns_used 8448
_cell_measurement_temperature 150(2)
_cell_measurement_theta_max 27.47
_cell_measurement_theta_min 2.47
_cell_volume 1556.90(19)
_computing_cell_refinement 'SAINT (Bruker, 1998)'
_computing_data_collection 'SMART (Bruker, 1998)'
_computing_data_reduction 'SAINT (Bruker, 1998)'
_computing_molecular_graphics 'SHELXTL (Sheldrick, 1997)'
_computing_publication_material 'SHELXTL (Sheldrick, 1997)'
_computing_structure_refinement 'SHELXTL (Sheldrick, 1997)'
_computing_structure_solution 'SHELXTL (Sheldrick, 1997)'
_diffrn_ambient_temperature 150(2)
_diffrn_detector_area_resol_mean 8.3
_diffrn_measured_fraction_theta_full 0.971
_diffrn_measured_fraction_theta_max 0.971
_diffrn_measurement_device_type 'Siemens SMART CCD diffractometer'
_diffrn_measurement_method 'Sets of exposures each taken over 0.3\% \w rotation'
_diffrn_radiation_monochromator graphite
_diffrn_radiation_source 'fine-focus sealed tube'
_diffrn_radiation_type MoK\a
_diffrn_radiation_wavelength 0.71073
_diffrn_reflns_av_R_equivalents 0.0250
_diffrn_reflns_av_sigmaI/netI 0.0211
_diffrn_reflns_limit_h_max 7
_diffrn_reflns_limit_h_min -7
_diffrn_reflns_limit_k_max 10
_diffrn_reflns_limit_k_min -10
_diffrn_reflns_limit_l_max 40
_diffrn_reflns_limit_l_min -41
_diffrn_reflns_number 13537
_diffrn_reflns_theta_full 27.47
_diffrn_reflns_theta_max 27.47
_diffrn_reflns_theta_min 2.47
_diffrn_standards_decay_% 0
_exptl_absorpt_coefficient_mu 0.097
_exptl_absorpt_correction_T_max 0.995
_exptl_absorpt_correction_T_min 0.865
_exptl_absorpt_correction_type empirical
_exptl_absorpt_process_details 'SADABS (Sheldrick, 1996)'
_exptl_crystal_colour colourless
_exptl_crystal_density_diffrn 1.281
_exptl_crystal_density_meas ?
_exptl_crystal_density_method .
_exptl_crystal_description needle
_exptl_crystal_F_000 648
_exptl_crystal_size_max 1.50
_exptl_crystal_size_mid 0.15
_exptl_crystal_size_min 0.05
_refine_diff_density_max 0.179
_refine_diff_density_min -0.194
_refine_ls_extinction_method none
_refine_ls_goodness_of_fit_ref 1.089
_refine_ls_hydrogen_treatment mixed
_refine_ls_matrix_type full
_refine_ls_number_parameters 230
_refine_ls_number_reflns 3380
_refine_ls_number_restraints 0
_refine_ls_restrained_S_all 1.089
_refine_ls_R_factor_all 0.0350
_refine_ls_R_factor_gt 0.0302
_refine_ls_shift/su_max 0.001
_refine_ls_shift/su_mean 0.000
_refine_ls_structure_factor_coef Fsqd
_refine_ls_weighting_details 'calc w=1/[\s^2^(Fo^2^)+(0.0350P)^2^+0.2523P] where P=(Fo^2^+2Fc^2^)/3'
_refine_ls_weighting_scheme calc
_refine_ls_wR_factor_gt 0.0697
_refine_ls_wR_factor_ref 0.0715
_reflns_number_gt 3120
_reflns_number_total 3380
_reflns_threshold_expression >2sigma(I)
_cod_data_source_file os0088.cif
_cod_database_code 2103137

loop_
_symmetry_equiv_pos_as_xyz
'x, y, z'
'-x+1/2, -y, z+1/2'
'-x, y+1/2, -z+1/2'
'x+1/2, -y+1/2, -z'

loop_
_atom_site_label
_atom_site_fract_x
_atom_site_fract_y
_atom_site_fract_z
_atom_site_U_iso_or_equiv
_atom_site_adp_type
_atom_site_calc_flag
_atom_site_refinement_flags
_atom_site_occupancy
_atom_site_type_symbol
O1A 0.43762(17) 0.39420(12) 0.82466(3) 0.0219(2) Uani d . 1 O
O2A 0.44110(16) 0.75399(11) 0.79611(3) 0.0197(2) Uani d . 1 O
O3A 0.71971(16) 0.74084(12) 0.84364(3) 0.0219(2) Uani d . 1 O
N1A 0.1185(2) 0.20080(15) 0.78824(3) 0.0188(2) Uani d . 1 N
H1A 0.039(3) 0.107(2) 0.7860(5) 0.031(3) Uiso d . 1 H
H2A 0.088(3) 0.262(2) 0.7635(5) 0.031(3) Uiso d . 1 H
H3A 0.287(3) 0.181(2) 0.7889(5) 0.031(3) Uiso d . 1 H
N2A 0.1557(2) 0.55994(14) 0.84934(3) 0.0164(2) Uani d . 1 N
H4A 0.015(3) 0.5768(19) 0.8511(5) 0.020 Uiso d . 1 H
C1A 0.0373(2) 0.29642(16) 0.82395(4) 0.0179(3) Uani d . 1 C
H15A -0.112(3) 0.3505(10) 0.81729(12) 0.021 Uiso calc R 1 H
C2A -0.0019(3) 0.18277(17) 0.86056(4) 0.0212(3) Uani d . 1 C
H21A -0.0918(17) 0.0921(17) 0.85093(18) 0.025 Uiso calc R 1 H
C3A 0.2294(3) 0.11732(18) 0.87802(4) 0.0273(3) Uani d . 1 C
H31A 0.1941(4) 0.0342(13) 0.8983(3) 0.038(3) Uiso calc R 1 H
H32A 0.3181(13) 0.2053(9) 0.8909(3) 0.038(3) Uiso calc R 1 H
H33A 0.3248(13) 0.0704(12) 0.8561(2) 0.038(3) Uiso calc R 1 H
C4A -0.1480(3) 0.2637(2) 0.89361(4) 0.0279(3) Uani d . 1 C
H41A -0.1966(16) 0.1818(8) 0.9142(3) 0.033(3) Uiso calc R 1 H
H42A -0.2922(17) 0.3134(12) 0.88128(13) 0.033(3) Uiso calc R 1 H
H43A -0.0509(11) 0.3490(12) 0.9071(3) 0.033(3) Uiso calc R 1 H
C5A 0.2289(2) 0.42263(16) 0.83223(4) 0.0161(3) Uani d . 1 C
C6A 0.3199(2) 0.68330(16) 0.86361(4) 0.0160(3) Uani d . 1 C
H61A 0.2258(15) 0.7810(16) 0.86758(7) 0.019 Uiso calc R 1 H
C7A 0.4293(3) 0.64334(17) 0.90484(4) 0.0200(3) Uani d . 1 C
H71A 0.5403(14) 0.5571(10) 0.90117(6) 0.024 Uiso calc R 1 H
H72A 0.5168(11) 0.7355(11) 0.91401(11) 0.024 Uiso calc R 1 H
C8A 0.2575(2) 0.59557(17) 0.93785(4) 0.0195(3) Uani d . 1 C
C9A 0.3135(3) 0.46795(18) 0.96363(4) 0.0252(3) Uani d . 1 C
H91A 0.456(3) 0.4098(11) 0.95947(9) 0.030 Uiso calc R 1 H
C10 0.1643(3) 0.4246(2) 0.99520(4) 0.0337(4) Uani d . 1 C
H10A 0.2071(9) 0.3331(19) 1.0132(4) 0.040 Uiso calc R 1 H
C11A -0.0441(3) 0.5084(2) 1.00166(4) 0.0335(4) Uani d . 1 C
H11A -0.147(2) 0.4789(6) 1.0235(4) 0.040 Uiso calc R 1 H
C12A -0.1025(3) 0.6355(2) 0.97633(4) 0.0286(3) Uani d . 1 C
H12A -0.244(3) 0.6932(12) 0.98070(10) 0.034 Uiso calc R 1 H
C13A 0.0463(3) 0.67813(18) 0.94450(4) 0.0225(3) Uani d . 1 C
H13A 0.0041(8) 0.7636(16) 0.9273(3) 0.027 Uiso calc R 1 H
C14A 0.5116(2) 0.72596(15) 0.83186(4) 0.0164(3) Uani d . 1 C
O1B 0.57932(19) 0.07553(14) 0.77479(3) 0.0269(2) Uani d . 1 O
H1B 0.569(3) 0.107(2) 0.7492(6) 0.040 Uiso d . 1 H
H2B 0.558(4) -0.028(3) 0.7756(5) 0.040 Uiso d . 1 H
O1C 1.00323(18) 0.85977(12) 0.78297(3) 0.0199(2) Uani d . 1 O
H1C 0.903(3) 0.820(2) 0.8022(5) 0.030 Uiso d . 1 H
H2C 1.147(3) 0.816(2) 0.7885(5) 0.030 Uiso d . 1 H

loop_
_atom_site_aniso_label
_atom_site_aniso_U_11
_atom_site_aniso_U_22
_atom_site_aniso_U_33
_atom_site_aniso_U_12
_atom_site_aniso_U_13
_atom_site_aniso_U_23
O1A 0.0141(5) 0.0217(5) 0.0298(5) 0.0000(4) 0.0005(4) -0.0038(4)
O2A 0.0181(5) 0.0232(5) 0.0178(4) 0.0006(4) 0.0013(4) 0.0022(4)
O3A 0.0141(5) 0.0291(5) 0.0225(4) -0.0008(4) 0.0013(4) 0.0032(4)
N1A 0.0196(6) 0.0182(6) 0.0185(5) -0.0028(5) -0.0009(4) -0.0020(5)
N2A 0.0109(5) 0.0192(5) 0.0190(5) -0.0001(5) 0.0007(4) -0.0011(4)
C1A 0.0156(7) 0.0191(6) 0.0188(6) -0.0013(5) -0.0004(5) -0.0008(5)
C2A 0.0239(7) 0.0191(6) 0.0207(6) -0.0072(6) 0.0016(5) -0.0004(5)
C3A 0.0334(8) 0.0230(7) 0.0257(7) 0.0021(6) 0.0004(6) 0.0044(6)
C4A 0.0253(8) 0.0351(8) 0.0233(7) -0.0052(7) 0.0058(6) -0.0005(6)
C5A 0.0166(7) 0.0173(6) 0.0143(5) -0.0007(5) -0.0020(5) 0.0015(5)
C6A 0.0149(6) 0.0152(6) 0.0178(6) -0.0003(5) 0.0001(5) -0.0007(5)
C7A 0.0159(7) 0.0261(7) 0.0181(6) -0.0013(6) -0.0007(5) -0.0002(5)
C8A 0.0200(7) 0.0244(7) 0.0142(5) -0.0053(6) -0.0019(5) -0.0024(5)
C9A 0.0244(8) 0.0294(8) 0.0219(7) -0.0008(7) -0.0028(6) 0.0015(6)
C10 0.0402(10) 0.0379(9) 0.0228(7) -0.0071(8) -0.0031(7) 0.0088(7)
C11A 0.0318(9) 0.0497(10) 0.0191(7) -0.0133(8) 0.0050(7) -0.0003(6)
C12A 0.0211(8) 0.0428(9) 0.0220(7) -0.0014(7) 0.0009(6) -0.0075(6)
C13A 0.0221(7) 0.0274(7) 0.0180(6) -0.0012(6) -0.0014(5) -0.0012(5)
C14A 0.0153(6) 0.0135(6) 0.0202(6) 0.0005(5) 0.0018(5) -0.0009(5)
O1B 0.0318(6) 0.0234(5) 0.0256(5) 0.0036(5) 0.0011(4) 0.0037(4)
O1C 0.0162(5) 0.0244(5) 0.0193(4) 0.0010(4) 0.0009(4) 0.0027(4)

loop_
_atom_type_symbol
_atom_type_description
_atom_type_scat_dispersion_real
_atom_type_scat_dispersion_imag
_atom_type_scat_source
C C 0.0033 0.0016 'International Tables Vol C Tables 4.2.6.8 and 6.1.1.4'
H H 0.0000 0.0000 'International Tables Vol C Tables 4.2.6.8 and 6.1.1.4'
N N 0.0061 0.0033 'International Tables Vol C Tables 4.2.6.8 and 6.1.1.4'
O O 0.0106 0.0060 'International Tables Vol C Tables 4.2.6.8 and 6.1.1.4'

loop_
_geom_angle_atom_site_label_1
_geom_angle_atom_site_label_2
_geom_angle_atom_site_label_3
_geom_angle
C1A N1A H1A 111.8(11)
C1A N1A H2A 109.0(10)
H1A N1A H2A 107.2(15)
C1A N1A H3A 111.9(10)
H1A N1A H3A 110.4(16)
H2A N1A H3A 106.3(15)
C5A N2A C6A 122.54(12)
C5A N2A H4A 118.8(12)
C6A N2A H4A 118.6(12)
N1A C1A C5A 106.75(11)
N1A C1A C2A 109.47(11)
C5A C1A C2A 112.35(11)
N1A C1A H15A 109.4
C5A C1A H15A 109.4
C2A C1A H15A 109.4
C4A C2A C3A 110.56(12)
C4A C2A C1A 111.43(12)
C3A C2A C1A 112.86(11)
C4A C2A H21A 107.2
C3A C2A H21A 107.2
C1A C2A H21A 107.2
C2A C3A H31A 109.5
C2A C3A H32A 109.5
H31A C3A H32A 109.5
C2A C3A H33A 109.5
H31A C3A H33A 109.5
H32A C3A H33A 109.5
C2A C4A H41A 109.5
C2A C4A H42A 109.5
H41A C4A H42A 109.5
C2A C4A H43A 109.5
H41A C4A H43A 109.5
H42A C4A H43A 109.5
O1A C5A N2A 123.13(13)
O1A C5A C1A 120.68(12)
N2A C5A C1A 116.14(12)
N2A C6A C7A 112.96(11)
N2A C6A C14A 112.81(10)
C7A C6A C14A 111.61(11)
N2A C6A H61A 106.3
C7A C6A H61A 106.3
C14A C6A H61A 106.3
C8A C7A C6A 115.94(11)
C8A C7A H71A 108.3
C6A C7A H71A 108.3
C8A C7A H72A 108.3
C6A C7A H72A 108.3
H71A C7A H72A 107.4
C13A C8A C9A 118.23(13)
C13A C8A C7A 122.24(12)
C9A C8A C7A 119.50(13)
C10 C9A C8A 121.11(15)
C10 C9A H91A 119.4
C8A C9A H91A 119.4
C11A C10 C9A 120.08(15)
C11A C10 H10A 120.0
C9A C10 H10A 120.0
C10 C11A C12A 119.57(14)
C10 C11A H11A 120.2
C12A C11A H11A 120.2
C11A C12A C13A 120.31(15)
C11A C12A H12A 119.8
C13A C12A H12A 119.8
C12A C13A C8A 120.70(14)
C12A C13A H13A 119.6
C8A C13A H13A 119.6
O3A C14A O2A 124.75(12)
O3A C14A C6A 118.22(11)
O2A C14A C6A 116.84(11)
H1B O1B H2B 108.4(17)
H1C O1C H2C 105.7(15)

loop_
_geom_bond_atom_site_label_1
_geom_bond_atom_site_label_2
_geom_bond_distance
O1A C5A 1.2301(17)
O2A C14A 1.2677(15)
O3A C14A 1.2464(17)
N1A C1A 1.4953(17)
N1A H1A 0.904(19)
N1A H2A 0.977(17)
N1A H3A 0.970(18)
N2A C5A 1.3414(17)
N2A C6A 1.4638(18)
N2A H4A 0.811(18)
C1A C5A 1.5350(18)
C1A C2A 1.5517(18)
C1A H15A 0.9807
C2A C4A 1.526(2)
C2A C3A 1.531(2)
C2A H21A 0.9649
C3A H31A 0.9848
C3A H32A 0.9848
C3A H33A 0.9848
C4A H41A 1.0020
C4A H42A 1.0020
C4A H43A 1.0020
C6A C7A 1.5324(17)
C6A C14A 1.5501(18)
C6A H61A 0.9812
C7A C8A 1.5141(18)
C7A H71A 0.9623
C7A H72A 0.9623
C8A C13A 1.396(2)
C8A C9A 1.398(2)
C9A C10 1.389(2)
C9A H91A 0.9527
C10 C11A 1.387(3)
C10 H10A 0.9971
C11A C12A 1.389(2)
C11A H11A 0.9585
C12A C13A 1.393(2)
C12A H12A 0.9452
C13A H13A 0.9424
O1B H1B 0.89(2)
O1B H2B 0.87(2)
O1C H1C 0.916(19)
O1C H2C 0.91(2)

loop_
_geom_hbond_atom_site_label_D
_geom_hbond_atom_site_label_H
_geom_hbond_atom_site_label_A
_geom_hbond_site_symmetry_A
_geom_hbond_distance_DH
_geom_hbond_distance_HA
_geom_hbond_distance_DA
_geom_hbond_angle_DHA
_geom_hbond_publ_flag
N1A H1A O1C 1_445 0.904(19) 2.073(19) 2.9201(16) 155.5(16) y
N1A H2A O1C 3_646 0.977(17) 1.814(17) 2.7855(15) 172.4(15) y
N1A H3A O1B 1_555 0.970(18) 1.930(18) 2.8439(16) 156.1(15) y
N2A H4A O3A 1_455 0.811(18) 2.173(17) 2.8972(15) 148.9(15) y
O1B H1B O2A 3_646 0.89(2) 1.93(2) 2.7759(14) 158.1(17) y
O1B H2B O2A 1_545 0.87(2) 2.05(2) 2.8780(15) 158.8(17) y
O1C H1C O3A 1_555 0.916(19) 1.838(19) 2.7514(14) 175.5(16) y
O1C H2C O2A 1_655 0.91(2) 1.76(2) 2.6657(14) 172.4(17) y

loop_
_geom_torsion_atom_site_label_1
_geom_torsion_atom_site_label_2
_geom_torsion_atom_site_label_3
_geom_torsion_atom_site_label_4
_geom_torsion
_geom_torsion_publ_flag
N1A C1A C5A N2A 151.35(11) yes
C1A C5A N2A C6A 172.31(11) yes
C5A N2A C6A C14A 48.55(16) yes
N2A C6A C14A O2A 48.45(16) yes
N1A C1A C2A C3A 70.85(15) yes
N1A C1A C2A C4A -164.06(11) yes
N2A C6A C7A C8A -50.08(16) yes
C6A C7A C8A C9A 138.07(13) yes
C6A C7A C8A C13A -44.08(18) yes
C5A C1A C2A C4A 77.52(14) ?
C5A C1A C2A C3A -47.58(16) ?
C6A N2A C5A O1A -5.12(19) ?
N1A C1A C5A O1A -31.16(16) ?
C2A C1A C5A O1A 88.86(15) ?
C2A C1A C5A N2A -88.64(14) ?
C5A N2A C6A C7A -79.18(15) ?
C14A C6A C7A C8A -178.45(11) ?
C13A C8A C9A C10 -0.4(2) ?
C7A C8A C9A C10 177.56(14) ?
C8A C9A C10 C11A -0.1(2) ?
C9A C10 C11A C12A 0.1(2) ?
C10 C11A C12A C13A 0.3(2) ?
C11A C12A C13A C8A -0.8(2) ?
C9A C8A C13A C12A 0.8(2) ?
C7A C8A C13A C12A -177.05(14) ?
N2A C6A C14A O3A -136.29(12) ?
C7A C6A C14A O3A -7.85(17) ?
C7A C6A C14A O2A 176.89(11) ?

loop_
_cod_related_entry_id
_cod_related_entry_database
_cod_related_entry_code
1 ChemSpider 21188380
